data_4509995
loop_
_publ_author_name
'Katagiri, Kosuke'
'Sakai, Takahiro'
'Hishikawa, Maiko'
'Masu, Hyuma'
'Tominaga, Masahide'
'Yamaguchi, Kentaro'
'Azumaya, Isao'

_publ_section_title
;
 Synthesis, Structure, and Thermal Stability of Silver(I) Coordination
 Polymers with Bis(pyridyl) Ligands Linked by an Aromatic Sulfonamide:
 One-Dimensional-Straight Chain, One-Dimensional-Columnar with Helical
 Components, and Two-Dimensional-Layer Network Structures
;
_journal_issue 1
_journal_name_full 'Crystal Growth &amp; Design'
_journal_page_first 199
_journal_paper_doi 10.1021/cg4013944
_journal_volume 14
_journal_year 2014
_chemical_formula_sum 'C24 H21 N3 O2 S'
_chemical_formula_weight 415.50
_chemical_name_systematic
; 
 ? 
;
_space_group_IT_number 14
_symmetry_cell_setting monoclinic
_symmetry_space_group_name_Hall '-P 2ybc'
_symmetry_space_group_name_H-M 'P 1 21/c 1'
_atom_sites_solution_hydrogens geom
_atom_sites_solution_primary direct
_atom_sites_solution_secondary difmap
_audit_creation_method SHELXL-97
_cell_angle_alpha 90.00
_cell_angle_beta 112.7790(10)
_cell_angle_gamma 90.00
_cell_formula_units_Z 4
_cell_length_a 20.743(3)
_cell_length_b 5.7353(7)
_cell_length_c 18.342(2)
_cell_measurement_reflns_used 1558
_cell_measurement_temperature 120
_cell_measurement_theta_max 25.11
_cell_measurement_theta_min 2.22
_cell_volume 2011.9(4)
_computing_cell_refinement 'APEX2 (Bruker AXS, 2006)'
_computing_data_collection 'APEX2 (Bruker AXS, 2006)'
_computing_data_reduction 'SAINT (Bruker AXS, 2004)'
_computing_molecular_graphics 'XSHEL (Bruker AXS,2002)'
_computing_publication_material 'XCIF (Bruker AXS, 2001)'
_computing_structure_refinement 'SHELXL-97 (Sheldrick, 1997)'
_computing_structure_solution 'SHELXS-97 (Sheldrick, 1997)'
_diffrn_ambient_temperature 120
_diffrn_detector_area_resol_mean 8.333
_diffrn_measured_fraction_theta_full 0.995
_diffrn_measured_fraction_theta_max 0.912
_diffrn_measurement_device_type 'Bruker APEXII CCD area detector'
_diffrn_measurement_method 'phi and omega scans'
_diffrn_radiation_monochromator graphite
_diffrn_radiation_source 'sealed tube'
_diffrn_radiation_type MoK\a
_diffrn_radiation_wavelength 0.71073
_diffrn_reflns_av_R_equivalents 0.0374
_diffrn_reflns_av_sigmaI/netI 0.0560
_diffrn_reflns_limit_h_max 17
_diffrn_reflns_limit_h_min -26
_diffrn_reflns_limit_k_max 7
_diffrn_reflns_limit_k_min -7
_diffrn_reflns_limit_l_max 22
_diffrn_reflns_limit_l_min -21
_diffrn_reflns_number 9524
_diffrn_reflns_theta_full 25.00
_diffrn_reflns_theta_max 27.18
_diffrn_reflns_theta_min 2.13
_exptl_absorpt_coefficient_mu 0.188
_exptl_absorpt_correction_T_max 0.9815
_exptl_absorpt_correction_T_min 0.9634
_exptl_absorpt_correction_type empirical
_exptl_absorpt_process_details
;
SADABS Sheldrick 1996
;
_exptl_crystal_colour colorless
_exptl_crystal_density_diffrn 1.372
_exptl_crystal_density_method 'not measured'
_exptl_crystal_description prismatic
_exptl_crystal_F_000 872
_exptl_crystal_size_max 0.20
_exptl_crystal_size_mid 0.15
_exptl_crystal_size_min 0.10
_refine_diff_density_max 0.244
_refine_diff_density_min -0.433
_refine_diff_density_rms 0.054
_refine_ls_extinction_method none
_refine_ls_goodness_of_fit_ref 1.027
_refine_ls_hydrogen_treatment constr
_refine_ls_matrix_type full
_refine_ls_number_parameters 272
_refine_ls_number_reflns 4096
_refine_ls_number_restraints 0
_refine_ls_restrained_S_all 1.027
_refine_ls_R_factor_all 0.0691
_refine_ls_R_factor_gt 0.0448
_refine_ls_shift/su_max 0.001
_refine_ls_shift/su_mean 0.000
_refine_ls_structure_factor_coef Fsqd
_refine_ls_weighting_details 'calc w=1/[\s^2^(Fo^2^)+(0.0414P)^2^+0.6396P] where P=(Fo^2^+2Fc^2^)/3'
_refine_ls_weighting_scheme calc
_refine_ls_wR_factor_gt 0.0959
_refine_ls_wR_factor_ref 0.1068
_reflns_number_gt 2964
_reflns_number_total 4096
_reflns_threshold_expression >2sigma(I)
_cod_data_source_file cg4013944_si_001.cif
_cod_data_source_block a1008241kka
_cod_depositor_comments
;
The following automatic conversions were performed:

'_symmetry_cell_setting' value 'Monoclinic' changed to 'monoclinic'
according to
/usr/data/users/saulius/automatic-downloads/current/ACS/lib/dictionaries/cif_core.dic
dictionary named 'cif_core.dic' version 2.4.2 from 2011-04-26.

Automatic conversion script
Id: cif_fix_values 2281 2013-09-26 08:29:07Z andrius 
;
_cod_original_sg_symbol_H-M 'P2(1)/c  '
_cod_database_code 4509995

loop_
_symmetry_equiv_pos_as_xyz
'x, y, z'
'-x, y+1/2, -z+1/2'
'-x, -y, -z'
'x, -y-1/2, z-1/2'

loop_
_atom_site_label
_atom_site_type_symbol
_atom_site_fract_x
_atom_site_fract_y
_atom_site_fract_z
_atom_site_U_iso_or_equiv
_atom_site_adp_type
_atom_site_occupancy
_atom_site_symmetry_multiplicity
_atom_site_calc_flag
_atom_site_refinement_flags
S1 S 0.29340(3) 0.52643(9) 1.04726(3) 0.02097(15) Uani 1 1 d .
O1 O 0.25549(8) 0.3485(2) 0.99275(8) 0.0252(4) Uani 1 1 d .
O2 O 0.34957(8) 0.4657(3) 1.11974(8) 0.0274(4) Uani 1 1 d .
N1 N 0.23549(9) 0.6679(3) 1.07185(10) 0.0208(4) Uani 1 1 d .
N3 N -0.15037(10) 0.5586(3) 0.75039(12) 0.0366(5) Uani 1 1 d .
N2 N 0.45987(9) 1.5926(3) 0.88176(11) 0.0265(4) Uani 1 1 d .
C4 C 0.37616(10) 1.0499(3) 0.91889(12) 0.0186(4) Uani 1 1 d .
C6 C 0.29192(11) 0.7559(4) 0.91633(12) 0.0224(5) Uani 1 1 d .
H6 H 0.2514 0.6667 0.8876 0.027 Uiso 1 1 calc R
C16 C 0.05203(11) 0.5310(4) 0.94218(12) 0.0240(5) Uani 1 1 d .
H16 H 0.0199 0.4068 0.9355 0.029 Uiso 1 1 calc R
C8 C 0.43438(11) 1.4280(4) 0.91439(13) 0.0226(5) Uani 1 1 d .
H8 H 0.4385 1.4520 0.9673 0.027 Uiso 1 1 calc R
C17 C 0.03093(11) 0.7260(4) 0.89266(12) 0.0207(5) Uani 1 1 d .
C14 C 0.16651(11) 0.6929(4) 1.01115(12) 0.0202(5) Uani 1 1 d .
C1 C 0.32632(11) 0.7249(3) 0.99737(12) 0.0196(5) Uani 1 1 d .
C20 C -0.03873(11) 0.7386(4) 0.82616(12) 0.0204(5) Uani 1 1 d .
C3 C 0.41055(11) 1.0159(4) 1.00049(12) 0.0205(5) Uani 1 1 d .
H3 H 0.4511 1.1049 1.0293 0.025 Uiso 1 1 calc R
C15 C 0.11815(11) 0.5150(4) 1.00027(12) 0.0243(5) Uani 1 1 d .
H15 H 0.1309 0.3810 1.0333 0.029 Uiso 1 1 calc R
C7 C 0.40221(10) 1.2236(4) 0.87692(12) 0.0195(5) Uani 1 1 d .
C2 C 0.38617(11) 0.8543(4) 1.03938(12) 0.0210(5) Uani 1 1 d .
H2 H 0.4101 0.8312 1.0947 0.025 Uiso 1 1 calc R
C10 C 0.42030(11) 1.3633(4) 0.76346(13) 0.0245(5) Uani 1 1 d .
H10 H 0.4157 1.3465 0.7102 0.029 Uiso 1 1 calc R
C12 C 0.26349(11) 0.8699(4) 1.12606(13) 0.0258(5) Uani 1 1 d .
H12A H 0.2676 1.0066 1.0952 0.031 Uiso 1 1 calc R
H12B H 0.3108 0.8316 1.1652 0.031 Uiso 1 1 calc R
C19 C 0.14654(12) 0.8886(4) 0.96402(13) 0.0262(5) Uani 1 1 d .
H19 H 0.1787 1.0129 0.9713 0.031 Uiso 1 1 calc R
C5 C 0.31693(11) 0.9169(4) 0.87790(12) 0.0215(5) Uani 1 1 d .
H5 H 0.2933 0.9376 0.8224 0.026 Uiso 1 1 calc R
C11 C 0.39487(11) 1.1936(4) 0.79880(12) 0.0234(5) Uani 1 1 d .
H11 H 0.3727 1.0584 0.7701 0.028 Uiso 1 1 calc R
C23 C -0.12047(12) 0.9199(4) 0.70853(14) 0.0308(6) Uani 1 1 d .
H23 H -0.1331 1.0446 0.6715 0.037 Uiso 1 1 calc R
C18 C 0.07966(12) 0.9045(4) 0.90599(13) 0.0273(5) Uani 1 1 d .
H18 H 0.0667 1.0412 0.8744 0.033 Uiso 1 1 calc R
C24 C -0.05706(12) 0.9208(4) 0.77216(14) 0.0296(5) Uani 1 1 d .
H24 H -0.0257 1.0473 0.7791 0.035 Uiso 1 1 calc R
C22 C -0.16500(12) 0.7355(4) 0.69972(13) 0.0272(5) Uani 1 1 d .
H22 H -0.2083 0.7342 0.6554 0.033 Uiso 1 1 calc R
C21 C -0.08881(13) 0.5651(4) 0.81155(14) 0.0334(6) Uani 1 1 d .
H21 H -0.0784 0.4400 0.8483 0.040 Uiso 1 1 calc R
C9 C 0.45237(11) 1.5571(4) 0.80661(13) 0.0263(5) Uani 1 1 d .
H9 H 0.4701 1.6716 0.7819 0.032 Uiso 1 1 calc R
C13 C 0.21642(12) 0.9306(4) 1.16892(14) 0.0335(6) Uani 1 1 d .
H13A H 0.1714 0.9868 1.1308 0.050 Uiso 1 1 calc R
H13B H 0.2385 1.0526 1.2081 0.050 Uiso 1 1 calc R
H13C H 0.2089 0.7916 1.1957 0.050 Uiso 1 1 calc R

loop_
_atom_site_aniso_label
_atom_site_aniso_U_11
_atom_site_aniso_U_22
_atom_site_aniso_U_33
_atom_site_aniso_U_23
_atom_site_aniso_U_13
_atom_site_aniso_U_12
S1 0.0217(3) 0.0186(3) 0.0214(3) 0.0016(2) 0.0069(2) -0.0006(2)
O1 0.0300(9) 0.0170(8) 0.0279(8) -0.0033(6) 0.0105(7) -0.0037(6)
O2 0.0247(8) 0.0285(9) 0.0237(8) 0.0076(7) 0.0036(7) 0.0034(7)
N1 0.0224(10) 0.0195(9) 0.0198(9) -0.0017(7) 0.0076(8) -0.0024(8)
N3 0.0324(12) 0.0289(12) 0.0340(11) 0.0054(9) -0.0031(10) -0.0050(9)
N2 0.0265(11) 0.0235(10) 0.0312(11) -0.0035(8) 0.0131(9) -0.0044(8)
C4 0.0166(11) 0.0179(11) 0.0209(11) -0.0031(9) 0.0068(9) 0.0007(8)
C6 0.0181(11) 0.0231(12) 0.0233(11) -0.0027(9) 0.0051(9) -0.0038(9)
C16 0.0228(12) 0.0204(12) 0.0282(12) 0.0024(9) 0.0093(10) -0.0057(9)
C8 0.0224(12) 0.0242(12) 0.0227(11) -0.0041(9) 0.0103(10) -0.0019(9)
C17 0.0221(11) 0.0191(11) 0.0233(11) -0.0016(9) 0.0117(10) -0.0008(9)
C14 0.0208(11) 0.0206(11) 0.0197(11) -0.0029(9) 0.0083(9) -0.0012(9)
C1 0.0186(11) 0.0176(11) 0.0233(11) 0.0003(9) 0.0088(9) 0.0010(9)
C20 0.0218(11) 0.0203(11) 0.0214(11) -0.0007(9) 0.0109(10) 0.0007(9)
C3 0.0177(11) 0.0207(11) 0.0221(11) -0.0042(9) 0.0067(9) -0.0034(9)
C15 0.0247(12) 0.0224(12) 0.0254(11) 0.0049(9) 0.0092(10) -0.0028(9)
C7 0.0152(11) 0.0191(11) 0.0234(11) 0.0005(9) 0.0065(9) 0.0019(8)
C2 0.0208(11) 0.0232(12) 0.0177(11) -0.0014(9) 0.0061(9) 0.0015(9)
C10 0.0263(12) 0.0252(12) 0.0218(11) 0.0012(9) 0.0089(10) 0.0006(10)
C12 0.0262(12) 0.0244(12) 0.0251(12) -0.0054(10) 0.0083(10) -0.0053(10)
C19 0.0269(12) 0.0187(12) 0.0317(13) 0.0002(10) 0.0101(11) -0.0064(9)
C5 0.0188(11) 0.0246(12) 0.0176(11) -0.0012(9) 0.0033(9) -0.0013(9)
C11 0.0245(12) 0.0201(12) 0.0238(11) -0.0025(9) 0.0074(10) -0.0007(9)
C23 0.0272(13) 0.0332(14) 0.0334(13) 0.0133(11) 0.0132(11) 0.0039(11)
C18 0.0297(13) 0.0171(12) 0.0318(12) 0.0045(10) 0.0081(11) -0.0019(10)
C24 0.0222(12) 0.0271(13) 0.0380(13) 0.0101(11) 0.0100(11) -0.0027(10)
C22 0.0271(13) 0.0293(13) 0.0246(12) 0.0010(10) 0.0093(10) 0.0032(10)
C21 0.0351(14) 0.0244(13) 0.0319(13) 0.0085(11) 0.0032(11) -0.0033(11)
C9 0.0259(12) 0.0250(13) 0.0287(12) 0.0031(10) 0.0111(10) -0.0026(10)
C13 0.0369(15) 0.0349(14) 0.0311(13) -0.0089(11) 0.0159(12) -0.0026(11)

loop_
_atom_type_symbol
_atom_type_description
_atom_type_scat_dispersion_real
_atom_type_scat_dispersion_imag
_atom_type_scat_source
C C 0.0033 0.0016 'International Tables Vol C Tables 4.2.6.8 and 6.1.1.4'
H H 0.0000 0.0000 'International Tables Vol C Tables 4.2.6.8 and 6.1.1.4'
N N 0.0061 0.0033 'International Tables Vol C Tables 4.2.6.8 and 6.1.1.4'
O O 0.0106 0.0060 'International Tables Vol C Tables 4.2.6.8 and 6.1.1.4'
S S 0.1246 0.1234 'International Tables Vol C Tables 4.2.6.8 and 6.1.1.4'

loop_
_geom_angle_atom_site_label_1
_geom_angle_atom_site_label_2
_geom_angle_atom_site_label_3
_geom_angle
O2 S1 O1 120.32(9)
O2 S1 N1 106.42(9)
O1 S1 N1 106.26(9)
O2 S1 C1 107.51(9)
O1 S1 C1 108.51(9)
N1 S1 C1 107.14(9)
C14 N1 C12 116.88(17)
C14 N1 S1 116.61(13)
C12 N1 S1 115.32(14)
C22 N3 C21 116.8(2)
C8 N2 C9 116.49(19)
C5 C4 C3 118.58(19)
C5 C4 C7 120.67(18)
C3 C4 C7 120.75(18)
C5 C6 C1 119.58(19)
C5 C6 H6 120.2
C1 C6 H6 120.2
C15 C16 C17 121.5(2)
C15 C16 H16 119.2
C17 C16 H16 119.2
N2 C8 C7 124.95(19)
N2 C8 H8 117.5
C7 C8 H8 117.5
C18 C17 C16 116.7(2)
C18 C17 C20 121.12(19)
C16 C17 C20 122.05(19)
C19 C14 C15 118.8(2)
C19 C14 N1 122.22(19)
C15 C14 N1 118.93(18)
C6 C1 C2 120.13(19)
C6 C1 S1 119.89(16)
C2 C1 S1 119.97(16)
C21 C20 C24 115.1(2)
C21 C20 C17 122.69(19)
C24 C20 C17 122.14(19)
C2 C3 C4 120.62(19)
C2 C3 H3 119.7
C4 C3 H3 119.7
C16 C15 C14 120.7(2)
C16 C15 H15 119.7
C14 C15 H15 119.7
C8 C7 C11 116.94(19)
C8 C7 C4 120.73(18)
C11 C7 C4 122.33(19)
C3 C2 C1 119.86(19)
C3 C2 H2 120.1
C1 C2 H2 120.1
C9 C10 C11 119.1(2)
C9 C10 H10 120.5
C11 C10 H10 120.5
N1 C12 C13 111.25(18)
N1 C12 H12A 109.4
C13 C12 H12A 109.4
N1 C12 H12B 109.4
C13 C12 H12B 109.4
H12A C12 H12B 108.0
C14 C19 C18 120.2(2)
C14 C19 H19 119.9
C18 C19 H19 119.9
C6 C5 C4 121.22(19)
C6 C5 H5 119.4
C4 C5 H5 119.4
C10 C11 C7 119.1(2)
C10 C11 H11 120.5
C7 C11 H11 120.5
C22 C23 C24 118.7(2)
C22 C23 H23 120.6
C24 C23 H23 120.6
C19 C18 C17 122.0(2)
C19 C18 H18 119.0
C17 C18 H18 119.0
C23 C24 C20 120.6(2)
C23 C24 H24 119.7
C20 C24 H24 119.7
N3 C22 C23 123.0(2)
N3 C22 H22 118.5
C23 C22 H22 118.5
N3 C21 C20 125.7(2)
N3 C21 H21 117.2
C20 C21 H21 117.2
N2 C9 C10 123.4(2)
N2 C9 H9 118.3
C10 C9 H9 118.3
C12 C13 H13A 109.5
C12 C13 H13B 109.5
H13A C13 H13B 109.5
C12 C13 H13C 109.5
H13A C13 H13C 109.5
H13B C13 H13C 109.5

loop_
_geom_bond_atom_site_label_1
_geom_bond_atom_site_label_2
_geom_bond_distance
S1 O2 1.4307(15)
S1 O1 1.4321(15)
S1 N1 1.6505(18)
S1 C1 1.756(2)
N1 C14 1.440(3)
N1 C12 1.491(3)
N3 C22 1.329(3)
N3 C21 1.335(3)
N2 C8 1.332(3)
N2 C9 1.342(3)
C4 C5 1.393(3)
C4 C3 1.400(3)
C4 C7 1.483(3)
C6 C5 1.379(3)
C6 C1 1.389(3)
C6 H6 0.9500
C16 C15 1.376(3)
C16 C17 1.400(3)
C16 H16 0.9500
C8 C7 1.392(3)
C8 H8 0.9500
C17 C18 1.392(3)
C17 C20 1.489(3)
C14 C19 1.379(3)
C14 C15 1.390(3)
C1 C2 1.395(3)
C20 C21 1.388(3)
C20 C24 1.388(3)
C3 C2 1.380(3)
C3 H3 0.9500
C15 H15 0.9500
C7 C11 1.392(3)
C2 H2 0.9500
C10 C9 1.377(3)
C10 C11 1.382(3)
C10 H10 0.9500
C12 C13 1.512(3)
C12 H12A 0.9900
C12 H12B 0.9900
C19 C18 1.386(3)
C19 H19 0.9500
C5 H5 0.9500
C11 H11 0.9500
C23 C22 1.372(3)
C23 C24 1.380(3)
C23 H23 0.9500
C18 H18 0.9500
C24 H24 0.9500
C22 H22 0.9500
C21 H21 0.9500
C9 H9 0.9500
C13 H13A 0.9800
C13 H13B 0.9800
C13 H13C 0.9800
